data_1534548
loop_
_publ_author_name
'Levin, A.A.'
'Shepelev, Yu.F.'
'Romanov, B.N.'
'Smolin, Yu.I.'
'Bush, A.A.'

_publ_section_title
;
 New high Tc superconductor Bi4 Sr4 Ca Cu3 O14+x, crystal structures and
 defects of cationic sublattice
;
_journal_name_full 'Zhurnal Strukturnoi Khimii (Issue-No. from 1981)'
_journal_page_first 6
_journal_page_last 14
_journal_volume 35
_journal_year 1994
_chemical_formula_sum 'Bi3.86 Ca0.87 Cu2.74 O14 Sr3.62'
_chemical_name_systematic 'Bi3.86 Sr3.62 Ca0.87 Cu2.74 O14'
_space_group_IT_number 51
_symmetry_space_group_name_Hall '-P 2 2b'
_symmetry_space_group_name_H-M 'P b m m'
_cell_angle_alpha 90
_cell_angle_beta 90
_cell_angle_gamma 90
_cell_formula_units_Z 2
_cell_length_a 5.411
_cell_length_b 5.417
_cell_length_c 27.75
_cell_volume 813.391
_citation_journal_id_ASTM ZSTKAI
_cod_data_source_file Levin_ZSTKAI_1994_1456.cif
_cod_data_source_block Bi3.86Ca0.87Cu2.74O14Sr3.62
_cod_original_cell_volume 813.3909
_cod_original_sg_symbol_Hall '-P 2a 2a (z,x,y)'
_cod_database_code 1534548

loop_
_symmetry_equiv_pos_as_xyz
x,y,z
x,-y+1/2,-z
-x,y+1/2,-z
-x,-y,z
-x,-y,-z
-x,y-1/2,z
x,-y-1/2,z
x,y,-z

loop_
_atom_site_label
_atom_site_type_symbol
_atom_site_fract_x
_atom_site_fract_y
_atom_site_fract_z
_atom_site_occupancy
_atom_site_U_iso_or_equiv
O6 O-2 0.214 0.25 0.086 1 0.0
O4 O-2 0 0 0 1 0.0
O7 O-2 0.56 0.948 0.256 0.5 0.0
O2 O-2 0.5 0 0.448 1 0.0
Bi3 Bi+3 0.29 0.25 0.5 0.13 0.0
Bi1 Bi+3 0.249 0.703 0.2785 0.453 0.0
Cu1 Cu+2 0.241 0.75 0.4395 0.91 0.0
Bi2 Bi+3 0.214 0.195 0.162 0.48 0.0
Ca1 Ca+2 0.29 0.25 0.5 0.87 0.0
O3 O-2 0.5 0 0 1 0.0
O8 O-2 0.825 0.25 0.161 1 0.0
Sr2 Sr+2 0.226 0.75 0.0625 1 0.0
O1 O-2 0 0 0.428 1 0.0
Cu2 Cu+2 0.234 0.25 0 0.92 0.0
O5 O-2 0.854 0.298 0.345 0.5 0.0
Sr1 Sr+2 0.24 0.25 0.3764 0.81 0.0
